data_1561938
loop_
_publ_author_name
'Mu, Bao'
'Li, Qian'
'Lv, Lei'
'Yang, Dan-Dan'
'Wang, Qing'
'Huang, Ru-Dan'

_publ_section_title
;
 Assembly and property research on seven 0D--3D complexes derived from
 imidazole dicarboxylate and 1,2-bi(pyridin-4-yl)ethene
;
_journal_name_full 'Journal of Solid State Chemistry'
_journal_page_first 1
_journal_page_last 10
_journal_paper_doi 10.1016/j.jssc.2015.01.032
_journal_volume 226
_journal_year 2015
_chemical_formula_moiety 'C17 H13 Cd N4 O4'
_chemical_formula_sum 'C17 H13 Cd N4 O4'
_chemical_formula_weight 449.72
_space_group_IT_number 51
_space_group_name_Hall '-P 2a 2a'
_space_group_name_H-M_alt 'P m m a'
_symmetry_cell_setting orthorhombic
_symmetry_space_group_name_H-M 'P m m a'
_atom_sites_solution_hydrogens geom
_atom_sites_solution_primary direct
_atom_sites_solution_secondary difmap
_audit_creation_method SHELXL-97
_cell_angle_alpha 90.00
_cell_angle_beta 90.00
_cell_angle_gamma 90.00
_cell_formula_units_Z 2
_cell_length_a 19.1810(17)
_cell_length_b 6.7195(5)
_cell_length_c 9.9133(7)
_cell_measurement_reflns_used 922
_cell_measurement_temperature 293(2)
_cell_measurement_theta_max 28.2794
_cell_measurement_theta_min 2.7986
_cell_volume 1277.69(17)
_computing_cell_refinement 'Bruker SAINT'
_computing_data_collection 'Bruker FRAMBO'
_computing_data_reduction 'Bruker SAINT'
_computing_molecular_graphics 'Bruker SHELXTL'
_computing_publication_material 'Bruker SHELXTL'
_computing_structure_refinement 'SHELXS-97 (Sheldrick, 2008)'
_computing_structure_solution 'SHELXS-97 (Sheldrick, 2008)'
_diffrn_ambient_temperature 293(2)
_diffrn_measured_fraction_theta_full 0.983
_diffrn_measured_fraction_theta_max 0.983
_diffrn_measurement_device_type 'CCD area detector'
_diffrn_measurement_method 'phi and omega scans'
_diffrn_radiation_monochromator graphite
_diffrn_radiation_source 'fine-focus sealed tube'
_diffrn_radiation_type MoK\a
_diffrn_radiation_wavelength 0.71073
_diffrn_reflns_av_R_equivalents 0.0993
_diffrn_reflns_av_sigmaI/netI 0.0752
_diffrn_reflns_limit_h_max 22
_diffrn_reflns_limit_h_min -22
_diffrn_reflns_limit_k_max 7
_diffrn_reflns_limit_k_min -7
_diffrn_reflns_limit_l_max 9
_diffrn_reflns_limit_l_min -11
_diffrn_reflns_number 6035
_diffrn_reflns_theta_full 25.01
_diffrn_reflns_theta_max 25.01
_diffrn_reflns_theta_min 2.96
_exptl_absorpt_coefficient_mu 0.875
_exptl_absorpt_correction_T_max 0.932
_exptl_absorpt_correction_T_min 0.900
_exptl_absorpt_correction_type multi-scan
_exptl_absorpt_process_details sadabs
_exptl_crystal_colour colorless
_exptl_crystal_density_diffrn 1.166
_exptl_crystal_density_method 'not measured'
_exptl_crystal_description block
_exptl_crystal_F_000 444
_exptl_crystal_size_max 0.35
_exptl_crystal_size_mid 0.10
_exptl_crystal_size_min 0.08
_refine_diff_density_max 1.159
_refine_diff_density_min -2.556
_refine_diff_density_rms 0.192
_refine_ls_extinction_method none
_refine_ls_goodness_of_fit_ref 1.102
_refine_ls_hydrogen_treatment mixed
_refine_ls_matrix_type full
_refine_ls_number_parameters 107
_refine_ls_number_reflns 1243
_refine_ls_number_restraints 0
_refine_ls_restrained_S_all 1.102
_refine_ls_R_factor_all 0.1307
_refine_ls_R_factor_gt 0.1122
_refine_ls_shift/su_max 0.001
_refine_ls_shift/su_mean 0.000
_refine_ls_structure_factor_coef Fsqd
_refine_ls_weighting_details 'calc w=1/[\s^2^(Fo^2^)+(0.1520P)^2^+8.5309P] where P=(Fo^2^+2Fc^2^)/3'
_refine_ls_weighting_scheme calc
_refine_ls_wR_factor_gt 0.2770
_refine_ls_wR_factor_ref 0.2929
_reflns_number_gt 959
_reflns_number_total 1243
_reflns_threshold_expression >2sigma(I)
_cod_data_source_file JSSC-2015-226-1.cif
_cod_data_source_block Complex7
_cod_depositor_comments
;
The following automatic conversions were performed:

data item '_symmetry_cell_setting' value 'Orthorhombic' was changed
to 'orthorhombic' in accordance with the built-in table derived from
the CIF Core dictionary named 'cif_core.dic' version 2.4.5 last
updated on 2014-11-21.

Automatic conversion script
Id: cif_fix_values 8369 2020-08-20 11:38:08Z andrius 
;
_cod_original_sg_symbol_H-M Pmma
_cod_database_code 1561938

loop_
_symmetry_equiv_pos_as_xyz
'x, y, z'
'-x+1/2, -y, z'
'x+1/2, -y, -z'
'-x, y, -z'
'-x, -y, -z'
'x-1/2, y, -z'
'-x-1/2, y, z'
'x, -y, z'

loop_
_atom_site_label
_atom_site_type_symbol
_atom_site_fract_x
_atom_site_fract_y
_atom_site_fract_z
_atom_site_U_iso_or_equiv
_atom_site_adp_type
_atom_site_occupancy
_atom_site_symmetry_multiplicity
_atom_site_calc_flag
_atom_site_refinement_flags
_atom_site_disorder_assembly
_atom_site_disorder_group
Cd1 Cd 0.2500 0.5000 0.52043(16) 0.0581(7) Uani 1 4 d S . .
N1 N 0.2500 0.1676(18) 0.5486(13) 0.059(3) Uani 1 2 d S . .
N2 N 0.3366(9) 0.5000 0.3540(16) 0.078(4) Uani 1 2 d S . .
O1 O 0.1632(9) 0.434(2) 0.6885(16) 0.068(5) Uani 0.50 1 d P . .
O2 O 0.1128(11) 0.185(3) 0.802(2) 0.099(7) Uani 0.50 1 d P . .
H2 H 0.1159 0.0631 0.8057 0.149 Uiso 0.25 1 calc PR . .
C1 C 0.1574(14) 0.253(3) 0.712(2) 0.065(6) Uani 0.50 1 d P . .
C2 C 0.1986(11) 0.107(3) 0.6395(19) 0.050(5) Uani 0.50 1 d P . .
C3 C 0.281(2) 0.0000 0.496(3) 0.065(9) Uani 0.50 2 d SP . .
H3 H 0.3178 0.0000 0.4338 0.078 Uiso 0.50 2 d SPR . .
C4 C 0.3337(18) 0.640(5) 0.252(3) 0.087(8) Uani 0.50 1 d P . .
H4 H 0.2978 0.7331 0.2497 0.104 Uiso 0.50 1 d PR . .
C5 C 0.3841(17) 0.641(5) 0.152(4) 0.099(10) Uani 0.50 1 d P . .
H5 H 0.3826 0.7346 0.0831 0.119 Uiso 0.50 1 d PR . .
C6 C 0.4367(15) 0.5000 0.155(3) 0.104(7) Uani 1 2 d S . .
C7 C 0.440(2) 0.362(5) 0.258(3) 0.102(10) Uani 0.50 1 d P . .
H7 H 0.4766 0.2697 0.2610 0.123 Uiso 0.50 1 d PR . .
C8 C 0.3895(16) 0.363(5) 0.357(3) 0.090(9) Uani 0.50 1 d P . .
H8 H 0.3912 0.2698 0.4258 0.108 Uiso 0.50 1 d PR . .
C9 C 0.4984(15) 0.5000 0.068(3) 0.117(9) Uani 1 2 d S . .
H9 H 0.5411 0.5000 0.1126 0.140 Uiso 1 2 calc SR . .

loop_
_atom_site_aniso_label
_atom_site_aniso_U_11
_atom_site_aniso_U_22
_atom_site_aniso_U_33
_atom_site_aniso_U_23
_atom_site_aniso_U_13
_atom_site_aniso_U_12
Cd1 0.0876(14) 0.0388(10) 0.0480(10) 0.000 0.000 0.000
N1 0.082(9) 0.037(7) 0.057(8) 0.000(5) 0.000 0.000
N2 0.097(12) 0.066(11) 0.072(10) 0.000 0.007(8) 0.000
O1 0.101(11) 0.028(10) 0.074(10) 0.001(6) 0.016(8) 0.011(7)
O2 0.122(16) 0.068(13) 0.107(15) 0.012(11) 0.072(14) 0.023(11)
C1 0.093(18) 0.037(15) 0.066(14) 0.000(10) 0.016(12) 0.010(12)
C2 0.072(13) 0.034(11) 0.045(11) 0.001(9) 0.019(9) 0.008(10)
C3 0.09(2) 0.046(18) 0.06(2) 0.000 0.011(14) 0.000
C4 0.11(2) 0.07(2) 0.082(19) 0.001(15) 0.020(17) 0.003(17)
C5 0.12(3) 0.09(2) 0.09(2) 0.001(18) 0.02(2) 0.00(2)
C6 0.118(19) 0.097(19) 0.099(18) 0.000 0.021(15) 0.000
C7 0.12(3) 0.09(3) 0.10(2) 0.006(19) 0.02(2) 0.00(2)
C8 0.11(2) 0.08(2) 0.08(2) 0.001(15) 0.012(17) 0.006(18)
C9 0.13(2) 0.11(2) 0.109(18) 0.000 0.014(18) 0.000

loop_
_atom_type_symbol
_atom_type_description
_atom_type_scat_dispersion_real
_atom_type_scat_dispersion_imag
_atom_type_scat_source
C C 0.0033 0.0016 'International Tables Vol C Tables 4.2.6.8 and 6.1.1.4'
H H 0.0000 0.0000 'International Tables Vol C Tables 4.2.6.8 and 6.1.1.4'
O O 0.0106 0.0060 'International Tables Vol C Tables 4.2.6.8 and 6.1.1.4'
N N 0.0061 0.0033 'International Tables Vol C Tables 4.2.6.8 and 6.1.1.4'
Cd Cd -0.8075 1.2024 'International Tables Vol C Tables 4.2.6.8 and 6.1.1.4'

loop_
_geom_angle_atom_site_label_1
_geom_angle_atom_site_label_2
_geom_angle_atom_site_label_3
_geom_angle
_geom_angle_site_symmetry_1
_geom_angle_site_symmetry_3
N1 Cd1 N1 165.7(7) 2_565 .
N1 Cd1 N2 95.0(2) 2_565 2_565
N1 Cd1 N2 95.0(2) . 2_565
N1 Cd1 N2 95.0(2) 2_565 .
N1 Cd1 N2 95.0(2) . .
N2 Cd1 N2 90.4(9) 2_565 .
N1 Cd1 O1 74.4(4) 2_565 2_565
N1 Cd1 O1 95.6(4) . 2_565
N2 Cd1 O1 169.3(3) 2_565 2_565
N2 Cd1 O1 89.8(6) . 2_565
N1 Cd1 O1 74.4(4) 2_565 8_565
N1 Cd1 O1 95.6(4) . 8_565
N2 Cd1 O1 89.8(6) 2_565 8_565
N2 Cd1 O1 169.3(3) . 8_565
O1 Cd1 O1 88.0(8) 2_565 8_565
N1 Cd1 O1 95.6(4) 2_565 .
N1 Cd1 O1 74.4(4) . .
N2 Cd1 O1 89.8(6) 2_565 .
N2 Cd1 O1 169.3(3) . .
O1 Cd1 O1 91.9(8) 2_565 .
O1 Cd1 O1 21.3(7) 8_565 .
N1 Cd1 O1 95.6(4) 2_565 7_655
N1 Cd1 O1 74.4(4) . 7_655
N2 Cd1 O1 169.3(3) 2_565 7_655
N2 Cd1 O1 89.8(6) . 7_655
O1 Cd1 O1 21.3(7) 2_565 7_655
O1 Cd1 O1 91.9(8) 8_565 7_655
O1 Cd1 O1 88.0(8) . 7_655
C3 N1 C3 52(3) 2 .
C3 N1 C2 108.4(17) 2 7_655
C3 N1 C2 72.5(17) . 7_655
C3 N1 C2 72.5(17) 2 .
C3 N1 C2 108.4(17) . .
C2 N1 C2 89.9(19) 7_655 .
C3 N1 Cd1 139.7(13) 2 .
C3 N1 Cd1 139.7(13) . .
C2 N1 Cd1 111.7(10) 7_655 .
C2 N1 Cd1 111.7(10) . .
C8 N2 C8 84(3) 8_565 .
C8 N2 C4 120(2) 8_565 8_565
C8 N2 C4 65.7(19) . 8_565
C8 N2 C4 65.7(19) 8_565 .
C8 N2 C4 120(2) . .
C4 N2 C4 86(3) 8_565 .
C8 N2 Cd1 120.8(15) 8_565 .
C8 N2 Cd1 120.8(15) . .
C4 N2 Cd1 119.2(16) 8_565 .
C4 N2 Cd1 119.2(16) . .
O1 O1 C1 167.8(13) 8_565 .
O1 O1 Cd1 79.3(3) 8_565 .
C1 O1 Cd1 112.1(14) . .
C1 O2 H2 109.5 . .
O1 C1 O2 122(2) . .
O1 C1 C2 121(2) . .
O2 C1 C2 117(2) . .
N1 C2 C2 106.9(10) . 8
N1 C2 C1 120.6(18) . .
C2 C2 C1 132.4(13) 8 .
N1 C2 C3 53.3(13) . 2
C2 C2 C3 64.0(9) 8 2
C1 C2 C3 149(2) . 2
N1 C2 C2 45.1(10) . 7_655
C2 C2 C2 90.000(5) 8 7_655
C1 C2 C2 123.0(14) . 7_655
C3 C2 C2 76.5(16) 2 7_655
C3 C3 N1 64.2(15) 2 .
C3 C3 N1 64.2(15) 2 2
N1 C3 N1 109(3) . 2
C3 C3 C2 103.5(16) 2 7_655
N1 C3 C2 54.2(12) . 7_655
N1 C3 C2 97(2) 2 7_655
C3 C3 C2 103.5(16) 2 2
N1 C3 C2 97(2) . 2
N1 C3 C2 54.2(12) 2 2
C2 C3 C2 52.0(17) 7_655 2
C3 C3 H3 138.7 2 .
N1 C3 H3 125.3 . .
N1 C3 H3 125.3 2 .
C2 C3 H3 113.4 7_655 .
C2 C3 H3 113.4 2 .
C5 C4 N2 120(3) . .
C5 C4 C8 90(3) . 8_565
N2 C4 C8 56.6(18) . 8_565
C5 C4 C4 90(2) . 8_565
N2 C4 C4 47.2(14) . 8_565
C8 C4 C4 89.2(17) 8_565 8_565
C5 C4 H4 120.1 . .
N2 C4 H4 120.1 . .
C8 C4 H4 123.6 8_565 .
C4 C4 H4 132.3 8_565 .
C4 C5 C6 119(3) . .
C4 C5 C7 90(3) . 8_565
C6 C5 C7 57(2) . 8_565
C4 C5 C5 90(2) . 8_565
C6 C5 C5 46.9(16) . 8_565
C7 C5 C5 89(2) 8_565 8_565
C4 C5 C8 47.3(19) . 8_565
C6 C5 C8 86(2) . 8_565
C7 C5 C8 42.9(17) 8_565 8_565
C5 C5 C8 89.3(13) 8_565 8_565
C4 C5 H5 120.3 . .
C6 C5 H5 120.3 . .
C7 C5 H5 122.8 8_565 .
C5 C5 H5 132.8 8_565 .
C8 C5 H5 137.9 8_565 .
C7 C6 C7 85(3) 8_565 .
C7 C6 C5 121(3) 8_565 8_565
C7 C6 C5 66(2) . 8_565
C7 C6 C5 66(2) 8_565 .
C7 C6 C5 121(3) . .
C5 C6 C5 86(3) 8_565 .
C7 C6 C9 113(2) 8_565 .
C7 C6 C9 113(2) . .
C5 C6 C9 125(2) 8_565 .
C5 C6 C9 125(2) . .
C6 C7 C8 119(3) . .
C6 C7 C5 57(2) . 8_565
C8 C7 C5 89(3) . 8_565
C6 C7 C7 47.7(17) . 8_565
C8 C7 C7 90(2) . 8_565
C5 C7 C7 91(2) 8_565 8_565
C6 C7 H7 120.6 . .
C8 C7 H7 120.7 . .
C5 C7 H7 123.3 8_565 .
C7 C7 H7 131.7 8_565 .
N2 C8 C7 121(3) . .
N2 C8 C4 57.7(17) . 8_565
C7 C8 C4 91(3) . 8_565
N2 C8 C8 47.8(14) . 8_565
C7 C8 C8 90(2) . 8_565
C4 C8 C8 90.8(17) 8_565 8_565
N2 C8 C5 87(2) . 8_565
C7 C8 C5 48(2) . 8_565
C4 C8 C5 42.9(16) 8_565 8_565
C8 C8 C5 90.7(13) 8_565 8_565
N2 C8 H8 119.5 . .
C7 C8 H8 119.5 . .
C4 C8 H8 122.0 8_565 .
C8 C8 H8 132.4 8_565 .
C5 C8 H8 136.9 8_565 .
C9 C9 C6 129(3) 5_665 .
C9 C9 H9 115.7 5_665 .
C6 C9 H9 115.7 . .

loop_
_geom_bond_atom_site_label_1
_geom_bond_atom_site_label_2
_geom_bond_distance
_geom_bond_site_symmetry_2
Cd1 N1 2.251(12) 2_565
Cd1 N1 2.251(12) .
Cd1 N2 2.341(16) 2_565
Cd1 N2 2.341(16) .
Cd1 O1 2.396(16) 2_565
Cd1 O1 2.396(16) 8_565
Cd1 O1 2.396(16) .
Cd1 O1 2.396(16) 7_655
N1 C3 1.38(2) 2
N1 C3 1.38(2) .
N1 C2 1.40(2) 7_655
N1 C2 1.40(2) .
N2 C8 1.37(3) 8_565
N2 C8 1.37(3) .
N2 C4 1.39(3) 8_565
N2 C4 1.39(3) .
O1 O1 0.89(3) 8_565
O1 C1 1.25(3) .
O2 C1 1.31(3) .
O2 H2 0.8200 .
C1 C2 1.45(3) .
C2 C2 1.44(4) 8
C2 C3 1.64(3) 2
C2 C2 1.97(4) 7_655
C3 C3 1.20(8) 2
C3 N1 1.38(2) 2
C3 C2 1.64(3) 7_655
C3 C2 1.64(3) 2
C3 H3 0.9300 .
C4 C5 1.38(4) .
C4 C8 1.49(4) 8_565
C4 C4 1.88(6) 8_565
C4 H4 0.9300 .
C5 C6 1.38(4) .
C5 C7 1.51(5) 8_565
C5 C5 1.89(7) 8_565
C5 C8 2.03(5) 8_565
C5 H5 0.9300 .
C6 C7 1.38(4) 8_565
C6 C7 1.38(4) .
C6 C5 1.38(4) 8_565
C6 C9 1.46(4) .
C7 C8 1.38(4) .
C7 C5 1.51(5) 8_565
C7 C7 1.86(7) 8_565
C7 H7 0.9300 .
C8 C4 1.49(4) 8_565
C8 C8 1.84(6) 8_565
C8 C5 2.03(5) 8_565
C8 H8 0.9300 .
C9 C9 1.35(6) 5_665
C9 H9 0.9300 .

loop_
_geom_torsion_atom_site_label_1
_geom_torsion_atom_site_label_2
_geom_torsion_atom_site_label_3
_geom_torsion_atom_site_label_4
_geom_torsion
_geom_torsion_site_symmetry_1
_geom_torsion_site_symmetry_2
_geom_torsion_site_symmetry_3
_geom_torsion_site_symmetry_4
N1 Cd1 N1 C3 138(3) 2_565 . . 2
N2 Cd1 N1 C3 3(3) 2_565 . . 2
N2 Cd1 N1 C3 -88(3) . . . 2
O1 Cd1 N1 C3 -178(3) 2_565 . . 2
O1 Cd1 N1 C3 93(3) 8_565 . . 2
O1 Cd1 N1 C3 92(3) . . . 2
O1 Cd1 N1 C3 -176(3) 7_655 . . 2
N1 Cd1 N1 C3 -138(3) 2_565 . . .
N2 Cd1 N1 C3 88(3) 2_565 . . .
N2 Cd1 N1 C3 -3(3) . . . .
O1 Cd1 N1 C3 -93(3) 2_565 . . .
O1 Cd1 N1 C3 178(3) 8_565 . . .
O1 Cd1 N1 C3 176(3) . . . .
O1 Cd1 N1 C3 -92(3) 7_655 . . .
N1 Cd1 N1 C2 -49.5(11) 2_565 . . 7_655
N2 Cd1 N1 C2 176.0(12) 2_565 . . 7_655
N2 Cd1 N1 C2 85.1(12) . . . 7_655
O1 Cd1 N1 C2 -5.2(12) 2_565 . . 7_655
O1 Cd1 N1 C2 -93.7(12) 8_565 . . 7_655
O1 Cd1 N1 C2 -95.6(12) . . . 7_655
O1 Cd1 N1 C2 -3.3(11) 7_655 . . 7_655
N1 Cd1 N1 C2 49.5(11) 2_565 . . .
N2 Cd1 N1 C2 -85.1(12) 2_565 . . .
N2 Cd1 N1 C2 -176.0(12) . . . .
O1 Cd1 N1 C2 93.7(12) 2_565 . . .
O1 Cd1 N1 C2 5.2(12) 8_565 . . .
O1 Cd1 N1 C2 3.3(11) . . . .
O1 Cd1 N1 C2 95.6(12) 7_655 . . .
N1 Cd1 N2 C8 33.4(18) 2_565 . . 8_565
N1 Cd1 N2 C8 -136.4(18) . . . 8_565
N2 Cd1 N2 C8 128.5(18) 2_565 . . 8_565
O1 Cd1 N2 C8 -40.8(18) 2_565 . . 8_565
O1 Cd1 N2 C8 37(4) 8_565 . . 8_565
O1 Cd1 N2 C8 -140(3) . . . 8_565
O1 Cd1 N2 C8 -62.1(18) 7_655 . . 8_565
N1 Cd1 N2 C8 136.4(18) 2_565 . . .
N1 Cd1 N2 C8 -33.4(18) . . . .
N2 Cd1 N2 C8 -128.5(18) 2_565 . . .
O1 Cd1 N2 C8 62.1(18) 2_565 . . .
O1 Cd1 N2 C8 140(3) 8_565 . . .
O1 Cd1 N2 C8 -37(4) . . . .
O1 Cd1 N2 C8 40.8(18) 7_655 . . .
N1 Cd1 N2 C4 -146.1(18) 2_565 . . 8_565
N1 Cd1 N2 C4 44.0(18) . . . 8_565
N2 Cd1 N2 C4 -51.0(18) 2_565 . . 8_565
O1 Cd1 N2 C4 139.6(18) 2_565 . . 8_565
O1 Cd1 N2 C4 -142(3) 8_565 . . 8_565
O1 Cd1 N2 C4 40(4) . . . 8_565
O1 Cd1 N2 C4 118.3(18) 7_655 . . 8_565
N1 Cd1 N2 C4 -44.0(18) 2_565 . . .
N1 Cd1 N2 C4 146.1(18) . . . .
N2 Cd1 N2 C4 51.0(18) 2_565 . . .
O1 Cd1 N2 C4 -118.3(18) 2_565 . . .
O1 Cd1 N2 C4 -40(4) 8_565 . . .
O1 Cd1 N2 C4 142(3) . . . .
O1 Cd1 N2 C4 -139.6(18) 7_655 . . .
N1 Cd1 O1 O1 5.1(2) 2_565 . . 8_565
N1 Cd1 O1 O1 174.8(2) . . . 8_565
N2 Cd1 O1 O1 -89.97(12) 2_565 . . 8_565
N2 Cd1 O1 O1 179(3) . . . 8_565
O1 Cd1 O1 O1 79.5(3) 2_565 . . 8_565
O1 Cd1 O1 O1 100.5(4) 7_655 . . 8_565
N1 Cd1 O1 C1 -170.5(18) 2_565 . . .
N1 Cd1 O1 C1 -0.8(17) . . . .
N2 Cd1 O1 C1 94.5(18) 2_565 . . .
N2 Cd1 O1 C1 3(4) . . . .
O1 Cd1 O1 C1 -96.1(18) 2_565 . . .
O1 Cd1 O1 C1 -175.6(17) 8_565 . . .
O1 Cd1 O1 C1 -75.1(19) 7_655 . . .
O1 O1 C1 O2 21(10) 8_565 . . .
Cd1 O1 C1 O2 180(2) . . . .
O1 O1 C1 C2 -161(6) 8_565 . . .
Cd1 O1 C1 C2 -2(3) . . . .
C3 N1 C2 C2 37.0(14) 2 . . 8
C3 N1 C2 C2 -0.8(19) . . . 8
C2 N1 C2 C2 -72.3(11) 7_655 . . 8
Cd1 N1 C2 C2 174.3(3) . . . 8
C3 N1 C2 C1 -143(2) 2 . . .
C3 N1 C2 C1 179(2) . . . .
C2 N1 C2 C1 108(2) 7_655 . . .
Cd1 N1 C2 C1 -6(2) . . . .
C3 N1 C2 C3 -38(2) . . . 2
C2 N1 C2 C3 -109.4(17) 7_655 . . 2
Cd1 N1 C2 C3 137.3(15) . . . 2
C3 N1 C2 C2 109.4(17) 2 . . 7_655
C3 N1 C2 C2 71.5(18) . . . 7_655
Cd1 N1 C2 C2 -113.4(13) . . . 7_655
O1 C1 C2 N1 5(4) . . . .
O2 C1 C2 N1 -176(2) . . . .
O1 C1 C2 C2 -174.6(16) . . . 8
O2 C1 C2 C2 4(3) . . . 8
O1 C1 C2 C3 -63(5) . . . 2
O2 C1 C2 C3 115(4) . . . 2
O1 C1 C2 C2 59(3) . . . 7_655
O2 C1 C2 C2 -123(2) . . . 7_655
C2 N1 C3 C3 132.1(12) 7_655 . . 2
C2 N1 C3 C3 48.2(11) . . . 2
Cd1 N1 C3 C3 -125(2) . . . 2
C3 N1 C3 N1 -47(3) 2 . . 2
C2 N1 C3 N1 85(2) 7_655 . . 2
C2 N1 C3 N1 1(3) . . . 2
Cd1 N1 C3 N1 -171.7(4) . . . 2
C3 N1 C3 C2 -132.1(12) 2 . . 7_655
C2 N1 C3 C2 -84(2) . . . 7_655
Cd1 N1 C3 C2 103(2) . . . 7_655
C3 N1 C3 C2 -101.5(18) 2 . . 2
C2 N1 C3 C2 30.6(15) 7_655 . . 2
C2 N1 C3 C2 -53(3) . . . 2
Cd1 N1 C3 C2 133.8(15) . . . 2
C8 N2 C4 C5 68(3) 8_565 . . .
C8 N2 C4 C5 0(4) . . . .
C4 N2 C4 C5 -58(4) 8_565 . . .
Cd1 N2 C4 C5 -179(2) . . . .
C8 N2 C4 C8 -67(3) . . . 8_565
C4 N2 C4 C8 -126(2) 8_565 . . 8_565
Cd1 N2 C4 C8 113.0(18) . . . 8_565
C8 N2 C4 C4 126(2) 8_565 . . 8_565
C8 N2 C4 C4 58.5(19) . . . 8_565
Cd1 N2 C4 C4 -121(2) . . . 8_565
N2 C4 C5 C6 0(5) . . . .
C8 C4 C5 C6 51(3) 8_565 . . .
C4 C4 C5 C6 -38(3) 8_565 . . .
N2 C4 C5 C7 -51(3) . . . 8_565
C8 C4 C5 C7 0(3) 8_565 . . 8_565
C4 C4 C5 C7 -89(2) 8_565 . . 8_565
N2 C4 C5 C5 39(3) . . . 8_565
C8 C4 C5 C5 89.2(17) 8_565 . . 8_565
C4 C4 C5 C5 0.000(4) 8_565 . . 8_565
N2 C4 C5 C8 -51(2) . . . 8_565
C4 C4 C5 C8 -89.2(17) 8_565 . . 8_565
C4 C5 C6 C7 -69(3) . . . 8_565
C5 C5 C6 C7 -126(2) 8_565 . . 8_565
C8 C5 C6 C7 -34(2) 8_565 . . 8_565
C4 C5 C6 C7 -1(5) . . . .
C7 C5 C6 C7 67(4) 8_565 . . .
C5 C5 C6 C7 -59(3) 8_565 . . .
C8 C5 C6 C7 34(3) 8_565 . . .
C4 C5 C6 C5 58(4) . . . 8_565
C7 C5 C6 C5 126(2) 8_565 . . 8_565
C8 C5 C6 C5 93(2) 8_565 . . 8_565
C4 C5 C6 C9 -171(3) . . . .
C7 C5 C6 C9 -102(3) 8_565 . . .
C5 C5 C6 C9 131(4) 8_565 . . .
C8 C5 C6 C9 -136(3) 8_565 . . .
C7 C6 C7 C8 59(4) 8_565 . . .
C5 C6 C7 C8 -68(3) 8_565 . . .
C5 C6 C7 C8 1(5) . . . .
C9 C6 C7 C8 172(3) . . . .
C7 C6 C7 C5 127(3) 8_565 . . 8_565
C5 C6 C7 C5 69(4) . . . 8_565
C9 C6 C7 C5 -120(2) . . . 8_565
C5 C6 C7 C7 -127(3) 8_565 . . 8_565
C5 C6 C7 C7 -58(2) . . . 8_565
C9 C6 C7 C7 113(3) . . . 8_565
C8 N2 C8 C7 -58(4) 8_565 . . .
C4 N2 C8 C7 69(3) 8_565 . . .
C4 N2 C8 C7 0(4) . . . .
Cd1 N2 C8 C7 180(2) . . . .
C8 N2 C8 C4 -126.6(19) 8_565 . . 8_565
C4 N2 C8 C4 -69(3) . . . 8_565
Cd1 N2 C8 C4 110.7(18) . . . 8_565
C4 N2 C8 C8 126.6(19) 8_565 . . 8_565
C4 N2 C8 C8 58(2) . . . 8_565
Cd1 N2 C8 C8 -123(2) . . . 8_565
C8 N2 C8 C5 -93.5(19) 8_565 . . 8_565
C4 N2 C8 C5 33.1(18) 8_565 . . 8_565
C4 N2 C8 C5 -36(3) . . . 8_565
Cd1 N2 C8 C5 143.8(14) . . . 8_565
C6 C7 C8 N2 -1(5) . . . .
C5 C7 C8 N2 -52(3) 8_565 . . .
C7 C7 C8 N2 39(3) 8_565 . . .
C6 C7 C8 C4 51(4) . . . 8_565
C5 C7 C8 C4 0(3) 8_565 . . 8_565
C7 C7 C8 C4 90.8(17) 8_565 . . 8_565
C6 C7 C8 C8 -40(3) . . . 8_565
C5 C7 C8 C8 -90.6(19) 8_565 . . 8_565
C7 C7 C8 C8 0.000(5) 8_565 . . 8_565
C6 C7 C8 C5 51(3) . . . 8_565
C7 C7 C8 C5 90.6(19) 8_565 . . 8_565
C7 C6 C9 C9 -133(2) 8_565 . . 5_665
C7 C6 C9 C9 133(2) . . . 5_665
C5 C6 C9 C9 57(3) 8_565 . . 5_665
C5 C6 C9 C9 -57(3) . . . 5_665
